data_8103599
loop_
_publ_author_name
'Tebbe, K. F.'

_publ_section_title
;
 Untersuchungen von Polyhalogeniden, die Kristallstruktur des
 Tetramminzink(II)-Hexaiodids (Zn (N H3) 4) (I3)2
;
_journal_name_full 'Zeitschrift fuer Kristallographie (149,1979-)'
_journal_page_first 297
_journal_page_last 306
_journal_volume 153
_journal_year 1980
_chemical_formula_sum 'H12 I6 N4 Zn'
_chemical_name_systematic '(Zn (N H3)4) (I3)2'
_space_group_IT_number 152
_symmetry_space_group_name_Hall 'P 31 2"'
_symmetry_space_group_name_H-M 'P 31 2 1'
_cell_angle_alpha 90
_cell_angle_beta 90
_cell_angle_gamma 120
_cell_formula_units_Z 3
_cell_length_a 9.307
_cell_length_b 9.307
_cell_length_c 17.168
_cell_volume 1287.863
_citation_journal_id_ASTM ZEKRDZ
_cod_data_source_file Tebbe_ZEKRDZ_1980_275.cif
_cod_data_source_block H12I6N4Zn1
_cod_original_formula_sum 'H12 I6 N4 Zn1'
_cod_database_code 8103599

loop_
_symmetry_equiv_pos_as_xyz
x,y,z
-y,x-y,z+1/3
-x+y,-x,z+2/3
y,x,-z
-x,-x+y,-z+1/3
x-y,-y,-z+2/3

loop_
_atom_site_label
_atom_site_type_symbol
_atom_site_fract_x
_atom_site_fract_y
_atom_site_fract_z
_atom_site_occupancy
_atom_site_U_iso_or_equiv
_atom_site_attached_hydrogens
Zn1 Zn+2 0 0.7197 0.16667 1 0.0 0
I2 I 0.2427 0.3501 0.1178 1 0.0 0
N1 N-3 0.069 0.876 0.075 1 0.0 3
N2 N-3 0.789 0.511 0.127 1 0.0 3
I3 I 0.6438 0.832 0.0988 1 0.0 0
I1 I 0.1323 0.5039 0.0063 1 0.0 0
